data_1001200
loop_
_publ_author_name
'Gasperin, M'

_publ_section_title 'Sur la synthese d'un oxychlorure de plomb'
_journal_coden_ASTM BUFCAE
_journal_name_full
;
Bulletin de la Societe Francaise de Mineralogie et de Cristallographie
(72,1949-100,1977)
;
_journal_page_first 278
_journal_page_last 280
_journal_volume 87
_journal_year 1964
_chemical_formula_analytical 'Pb3.6 Cl1.8 O4'
_chemical_formula_structural 'Pb4 Cl2 O4'
_chemical_formula_sum 'Cl2 O4 Pb4'
_chemical_name_systematic 'Lead chloride oxide (4/2/4)'
_space_group_IT_number 139
_symmetry_cell_setting tetragonal
_symmetry_Int_Tables_number 139
_symmetry_space_group_name_Hall '-I 4 2'
_symmetry_space_group_name_H-M 'I 4/m m m'
_cell_angle_alpha 90
_cell_angle_beta 90
_cell_angle_gamma 90
_cell_formula_units_Z 1
_cell_length_a 3.91
_cell_length_b 3.91
_cell_length_c 13.
_cell_volume 198.7
_exptl_crystal_density_meas 7.33
_cod_database_code 1001200

loop_
_symmetry_equiv_pos_as_xyz
x,y,z
-x,-y,z
-x,y,z
x,-y,z
-y,x,z
y,-x,z
y,x,z
-y,-x,z
-x,-y,-z
x,y,-z
x,-y,-z
-x,y,-z
y,-x,-z
-y,x,-z
-y,-x,-z
y,x,-z
1/2+x,1/2+y,1/2+z
1/2-x,1/2-y,1/2+z
1/2-x,1/2+y,1/2+z
1/2+x,1/2-y,1/2+z
1/2-y,1/2+x,1/2+z
1/2+y,1/2-x,1/2+z
1/2+y,1/2+x,1/2+z
1/2-y,1/2-x,1/2+z
1/2-x,1/2-y,1/2-z
1/2+x,1/2+y,1/2-z
1/2+x,1/2-y,1/2-z
1/2-x,1/2+y,1/2-z
1/2+y,1/2-x,1/2-z
1/2-y,1/2+x,1/2-z
1/2-y,1/2-x,1/2-z
1/2+y,1/2+x,1/2-z

loop_
_atom_site_label
_atom_site_type_symbol
_atom_site_symmetry_multiplicity
_atom_site_Wyckoff_symbol
_atom_site_fract_x
_atom_site_fract_y
_atom_site_fract_z
_atom_site_occupancy
_atom_site_attached_hydrogens
_atom_site_calc_flag
Pb1 Pb2+ 4 e 0. 0. 0.150(2) 1. 0 d
O1 O2- 4 d 0. 0.5 0.25 1. 0 d
Cl1 Cl1- 2 b 0. 0. 0.5 1. 0 d

loop_
_atom_type_symbol
_atom_type_oxidation_number
Pb2+ 2.500
O2- -2.000
Cl1- -1.000
